data_4120982
loop_
_publ_author_name
'Sibo Lin'
'David E. Herbert'
'Alexandra Velian'
'Michael W. Day'
'Theodor Agapie'

_publ_section_title
;
 Dipalladium(I) Terphenyl Diphosphine Complexes as Models for Two-Site
 Adsorption and Activation of Organic Molecules
;
_journal_name_full 'Journal of the American Chemical Society'
_journal_page_first 15830
_journal_page_last 15840
_journal_paper_doi 10.1021/ja406696k
_journal_volume 135
_journal_year 2013
_chemical_formula_sum 'C34 H42 B2 F8 P2 Pd2'
_chemical_formula_weight 899.04
_chemical_name_systematic
; 
 ? 
;
_space_group_IT_number 14
_symmetry_cell_setting monoclinic
_symmetry_space_group_name_Hall '-P 2ybc'
_symmetry_space_group_name_H-M 'P 1 21/c 1'
_atom_sites_solution_hydrogens geom
_atom_sites_solution_primary direct
_atom_sites_solution_secondary difmap
_audit_creation_method SHELXL-97
_cell_angle_alpha 90.00
_cell_angle_beta 90.062(3)
_cell_angle_gamma 90.00
_cell_formula_units_Z 4
_cell_length_a 15.2809(8)
_cell_length_b 12.8833(6)
_cell_length_c 18.3268(9)
_cell_measurement_reflns_used 9968
_cell_measurement_temperature 100(2)
_cell_measurement_theta_max 26.19
_cell_measurement_theta_min 2.22
_cell_volume 3608.0(3)
_computing_cell_refinement 'Bruker SAINT'
_computing_data_collection 'Bruker APEX2'
_computing_data_reduction 'Bruker SAINT'
_computing_molecular_graphics 'Bruker SHELXTL'
_computing_publication_material 'Bruker SHELXTL'
_computing_structure_refinement 'SHELXL-97 (Sheldrick, 1997)'
_computing_structure_solution 'SHELXS-97 (Sheldrick, 1990)'
_diffrn_ambient_temperature 100(2)
_diffrn_measured_fraction_theta_full 0.995
_diffrn_measured_fraction_theta_max 0.995
_diffrn_measurement_device_type 'Bruker APEX-II CCD'
_diffrn_measurement_method '\f and \w scans'
_diffrn_radiation_monochromator graphite
_diffrn_radiation_source 'fine-focus sealed tube'
_diffrn_radiation_type MoK\a
_diffrn_radiation_wavelength 0.71073
_diffrn_reflns_av_R_equivalents 0.0709
_diffrn_reflns_av_sigmaI/netI 0.0428
_diffrn_reflns_limit_h_max 19
_diffrn_reflns_limit_h_min -19
_diffrn_reflns_limit_k_max 15
_diffrn_reflns_limit_k_min -16
_diffrn_reflns_limit_l_max 23
_diffrn_reflns_limit_l_min -23
_diffrn_reflns_number 69369
_diffrn_reflns_theta_full 27.53
_diffrn_reflns_theta_max 27.53
_diffrn_reflns_theta_min 1.58
_diffrn_standards_number 0
_exptl_absorpt_coefficient_mu 1.151
_exptl_absorpt_correction_T_max 0.8936
_exptl_absorpt_correction_T_min 0.6560
_exptl_absorpt_correction_type multi-scan
_exptl_absorpt_process_details SADABS
_exptl_crystal_colour orange
_exptl_crystal_density_diffrn 1.655
_exptl_crystal_description obelisk
_exptl_crystal_F_000 1800
_exptl_crystal_size_max 0.40
_exptl_crystal_size_mid 0.15
_exptl_crystal_size_min 0.10
_refine_diff_density_max 2.748
_refine_diff_density_min -1.448
_refine_diff_density_rms 0.176
_refine_ls_extinction_method none
_refine_ls_goodness_of_fit_ref 1.026
_refine_ls_hydrogen_treatment constr
_refine_ls_matrix_type full
_refine_ls_number_parameters 438
_refine_ls_number_reflns 8263
_refine_ls_number_restraints 16
_refine_ls_restrained_S_all 1.029
_refine_ls_R_factor_all 0.0909
_refine_ls_R_factor_gt 0.0711
_refine_ls_shift/su_max 0.002
_refine_ls_shift/su_mean 0.000
_refine_ls_structure_factor_coef Fsqd
_refine_ls_weighting_details 'calc w=1/[\s^2^(Fo^2^)+(0.0936P)^2^+34.1779P] where P=(Fo^2^+2Fc^2^)/3'
_refine_ls_weighting_scheme calc
_refine_ls_wR_factor_gt 0.1838
_refine_ls_wR_factor_ref 0.1986
_reflns_number_gt 6669
_reflns_number_total 8263
_reflns_threshold_expression >2sigma(I)
_cod_data_source_file ja406696k_05.cif
_cod_data_source_block mono
_cod_database_code 4120982

loop_
_symmetry_equiv_pos_as_xyz
'x, y, z'
'-x, y+1/2, -z+1/2'
'-x, -y, -z'
'x, -y-1/2, z-1/2'

loop_
_atom_site_label
_atom_site_type_symbol
_atom_site_fract_x
_atom_site_fract_y
_atom_site_fract_z
_atom_site_U_iso_or_equiv
_atom_site_adp_type
_atom_site_occupancy
_atom_site_symmetry_multiplicity
_atom_site_calc_flag
_atom_site_refinement_flags
_atom_site_disorder_assembly
_atom_site_disorder_group
B1 B 0.2430(12) 0.2343(12) 0.9588(7) 0.055(3) Uani 1 1 d . . .
B2 B 0.7438(7) 0.2893(7) 0.3870(5) 0.055(4) Uani 1 1 d D . .
C1 C 0.8359(7) 0.3858(8) 0.1341(6) 0.027(2) Uani 1 1 d . . .
C2 C 0.7871(7) 0.4168(9) 0.1967(7) 0.032(2) Uani 1 1 d . . .
H2 H 0.8169 0.4349 0.2404 0.039 Uiso 1 1 calc R . .
C3 C 0.6966(7) 0.4206(8) 0.1942(6) 0.028(2) Uani 1 1 d . . .
H3 H 0.6655 0.4488 0.2345 0.033 Uiso 1 1 calc R . .
C4 C 0.6497(6) 0.3838(7) 0.1335(5) 0.0187(19) Uani 1 1 d . . .
C5 C 0.6987(7) 0.3384(7) 0.0747(6) 0.023(2) Uani 1 1 d . . .
H5A H 0.6686 0.3076 0.0349 0.028 Uiso 1 1 calc R . .
C6 C 0.7901(6) 0.3391(8) 0.0753(6) 0.024(2) Uani 1 1 d . . .
H6A H 0.8216 0.3082 0.0363 0.029 Uiso 1 1 calc R . .
C7 C 0.9247(7) 0.4288(9) 0.1205(6) 0.030(2) Uani 1 1 d . . .
C8 C 0.9329(8) 0.5345(8) 0.1041(6) 0.031(2) Uani 1 1 d . . .
H8 H 0.8824 0.5776 0.1040 0.038 Uiso 1 1 calc R . .
C9 C 1.0163(10) 0.5777(11) 0.0876(7) 0.051(4) Uani 1 1 d . . .
H9 H 1.0217 0.6500 0.0781 0.061 Uiso 1 1 calc R . .
C10 C 1.0915(9) 0.5126(11) 0.0853(8) 0.044(3) Uani 1 1 d . . .
H10 H 1.1469 0.5400 0.0718 0.053 Uiso 1 1 calc R . .
C11 C 1.0827(8) 0.4097(10) 0.1030(6) 0.0331(18) Uani 1 1 d . . .
H11 H 1.1335 0.3672 0.1018 0.040 Uiso 1 1 calc R . .
C12 C 1.0016(7) 0.3628(10) 0.1232(6) 0.0331(18) Uani 1 1 d . A .
C13 C 0.5596(7) 0.4252(8) 0.1211(5) 0.024(2) Uani 1 1 d . . .
C14 C 0.5498(8) 0.5321(9) 0.1035(7) 0.037(3) Uani 1 1 d . . .
H14 H 0.5992 0.5768 0.1036 0.045 Uiso 1 1 calc R . .
C15 C 0.4700(8) 0.5696(10) 0.0866(7) 0.039(3) Uani 1 1 d . . .
H15 H 0.4643 0.6409 0.0743 0.047 Uiso 1 1 calc R . .
C16 C 0.3980(9) 0.5093(11) 0.0864(7) 0.040(3) Uani 1 1 d . . .
H16 H 0.3426 0.5396 0.0766 0.048 Uiso 1 1 calc R . .
C17 C 0.4034(8) 0.4037(11) 0.1005(8) 0.041(3) Uani 1 1 d . . .
H17 H 0.3541 0.3591 0.0960 0.050 Uiso 1 1 calc R . .
C18 C 0.4854(7) 0.3669(8) 0.1216(6) 0.027(2) Uani 1 1 d . A .
C19 C 1.0464(8) 0.1546(12) 0.0905(8) 0.044(3) Uani 1 1 d . A .
H19 H 1.1007 0.1932 0.0768 0.053 Uiso 1 1 calc R . .
C20 C 1.0737(11) 0.0530(13) 0.1209(10) 0.068(5) Uani 1 1 d . . .
H20A H 1.0232 0.0061 0.1223 0.102 Uiso 1 1 calc R . .
H20B H 1.0965 0.0628 0.1704 0.102 Uiso 1 1 calc R . .
H20C H 1.1194 0.0229 0.0899 0.102 Uiso 1 1 calc R . .
C21 C 0.9915(10) 0.1406(11) 0.0207(8) 0.049(3) Uani 1 1 d . . .
H21A H 1.0247 0.0996 -0.0148 0.073 Uiso 1 1 calc R . .
H21B H 0.9779 0.2088 -0.0002 0.073 Uiso 1 1 calc R . .
H21C H 0.9369 0.1045 0.0326 0.073 Uiso 1 1 calc R . .
C22 C 1.0394(7) 0.2329(11) 0.2452(7) 0.038(3) Uani 1 1 d . A .
H22 H 1.0335 0.1610 0.2652 0.045 Uiso 1 1 calc R . .
C23 C 1.1340(9) 0.2595(17) 0.2440(8) 0.062(5) Uani 1 1 d . . .
H23A H 1.1416 0.3292 0.2236 0.094 Uiso 1 1 calc R . .
H23B H 1.1654 0.2090 0.2138 0.094 Uiso 1 1 calc R . .
H23C H 1.1573 0.2577 0.2938 0.094 Uiso 1 1 calc R . .
C24 C 0.9889(8) 0.3046(10) 0.2939(6) 0.037(3) Uani 1 1 d . . .
H24A H 1.0159 0.3057 0.3424 0.055 Uiso 1 1 calc R . .
H24B H 0.9284 0.2802 0.2979 0.055 Uiso 1 1 calc R . .
H24C H 0.9895 0.3747 0.2732 0.055 Uiso 1 1 calc R . .
C25 C 0.4395(7) 0.1501(10) 0.0898(6) 0.032(2) Uani 1 1 d . A .
H25 H 0.3811 0.1839 0.0836 0.039 Uiso 1 1 calc R . .
C26 C 0.4842(9) 0.1534(9) 0.0166(7) 0.043(3) Uani 1 1 d . . .
H26A H 0.5401 0.1163 0.0195 0.065 Uiso 1 1 calc R . .
H26B H 0.4948 0.2257 0.0027 0.065 Uiso 1 1 calc R . .
H26C H 0.4467 0.1202 -0.0201 0.065 Uiso 1 1 calc R . .
C27 C 0.4227(10) 0.0384(10) 0.1156(9) 0.049(4) Uani 1 1 d . . .
H27A H 0.3923 -0.0003 0.0771 0.074 Uiso 1 1 calc R . .
H27B H 0.3863 0.0396 0.1597 0.074 Uiso 1 1 calc R . .
H27C H 0.4786 0.0045 0.1266 0.074 Uiso 1 1 calc R . .
C28 C 0.4494(7) 0.2214(10) 0.2444(8) 0.040(3) Uani 1 1 d . A .
H28 H 0.4592 0.1492 0.2626 0.048 Uiso 1 1 calc R . .
C29 C 0.4917(9) 0.2949(10) 0.2994(7) 0.042(3) Uani 1 1 d . . .
H29A H 0.4759 0.3667 0.2874 0.064 Uiso 1 1 calc R . .
H29B H 0.5554 0.2871 0.2976 0.064 Uiso 1 1 calc R . .
H29C H 0.4708 0.2783 0.3485 0.064 Uiso 1 1 calc R . .
C30 C 0.3486(9) 0.2390(14) 0.2414(9) 0.054(4) Uani 1 1 d . . .
H30A H 0.3364 0.3133 0.2361 0.081 Uiso 1 1 calc R . .
H30B H 0.3219 0.2134 0.2865 0.081 Uiso 1 1 calc R . .
H30C H 0.3240 0.2014 0.1996 0.081 Uiso 1 1 calc R . .
C31 C 0.8649(9) 0.0644(12) 0.2091(15) 0.089(7) Uani 1 1 d . . .
C32A C 0.787(2) 0.055(4) 0.182(5) 0.089(7) Uani 0.43(3) 1 d P A 1
H32A H 0.7773 0.0243 0.1357 0.107 Uiso 0.43(3) 1 calc PR A 1
C33A C 0.707(2) 0.095(3) 0.230(3) 0.056(7) Uani 0.43(3) 1 d P A 1
H33A H 0.7158 0.1359 0.2726 0.067 Uiso 0.43(3) 1 calc PR A 1
C32B C 0.784(2) 0.0739(16) 0.2198(15) 0.057(9) Uani 0.57(3) 1 d P A 2
H32B H 0.7747 0.1011 0.2673 0.068 Uiso 0.57(3) 1 calc PR A 2
C33B C 0.7021(16) 0.0577(18) 0.185(2) 0.056(7) Uani 0.57(3) 1 d P A 2
H33B H 0.7080 0.0362 0.1359 0.067 Uiso 0.57(3) 1 calc PR A 2
C34 C 0.6223(10) 0.0653(11) 0.2049(9) 0.061(4) Uani 1 1 d . . .
F1 F 0.2724(17) 0.1412(13) 0.9371(9) 0.227(12) Uani 1 1 d . . .
F2 F 0.2427(5) 0.2425(5) 1.0335(3) 0.0504(15) Uani 1 1 d . . .
F3 F 0.2858(14) 0.2990(13) 0.9267(7) 0.212(12) Uani 1 1 d . . .
F4 F 0.1579(7) 0.2357(9) 0.9357(5) 0.076(3) Uani 1 1 d . . .
F5 F 0.6762(6) 0.2870(9) 0.4322(6) 0.110(4) Uani 1 1 d D . .
F6 F 0.8157(6) 0.2408(10) 0.4109(6) 0.110(4) Uani 1 1 d D . .
F7 F 0.7585(6) 0.3831(4) 0.3589(3) 0.0594(17) Uani 1 1 d D . .
F8 F 0.7176(13) 0.2345(11) 0.3263(7) 0.212(11) Uani 1 1 d DU . .
P1 P 0.98516(16) 0.2360(2) 0.1551(2) 0.0285(6) Uani 1 1 d . . .
P2 P 0.50187(17) 0.2304(2) 0.1533(2) 0.0281(6) Uani 1 1 d . . .
Pd1 Pd 0.83629(5) 0.21625(6) 0.16084(7) 0.0290(2) Uani 1 1 d . A .
Pd2 Pd 0.65057(5) 0.21525(5) 0.16009(6) 0.02686(19) Uani 1 1 d . A .

loop_
_atom_site_aniso_label
_atom_site_aniso_U_11
_atom_site_aniso_U_22
_atom_site_aniso_U_33
_atom_site_aniso_U_23
_atom_site_aniso_U_13
_atom_site_aniso_U_12
B1 0.054(8) 0.069(8) 0.041(6) 0.018(6) 0.017(8) 0.020(9)
B2 0.057(9) 0.042(6) 0.066(8) 0.019(6) 0.027(9) 0.017(8)
C1 0.029(5) 0.022(5) 0.030(6) 0.014(4) -0.001(4) 0.005(4)
C2 0.045(6) 0.028(6) 0.024(5) 0.004(4) 0.001(4) -0.008(4)
C3 0.040(5) 0.028(6) 0.016(5) -0.001(4) 0.009(4) 0.008(4)
C4 0.032(5) 0.013(4) 0.011(4) 0.005(3) 0.000(3) 0.002(3)
C5 0.044(5) 0.013(5) 0.012(5) -0.003(4) 0.002(4) -0.002(4)
C6 0.036(5) 0.020(5) 0.015(5) 0.002(4) 0.004(3) -0.001(4)
C7 0.039(6) 0.029(6) 0.023(6) -0.007(4) 0.002(4) -0.007(4)
C8 0.055(6) 0.022(5) 0.017(5) 0.001(4) -0.004(4) -0.015(4)
C9 0.090(10) 0.037(7) 0.025(7) -0.015(5) 0.009(6) -0.027(7)
C10 0.049(7) 0.051(8) 0.033(7) -0.003(6) 0.012(5) -0.021(6)
C11 0.042(4) 0.041(5) 0.016(4) -0.005(3) 0.009(3) -0.017(4)
C12 0.042(4) 0.041(5) 0.016(4) -0.005(3) 0.009(3) -0.017(4)
C13 0.039(5) 0.022(5) 0.010(5) 0.003(3) 0.000(4) 0.012(4)
C14 0.059(7) 0.027(6) 0.026(6) -0.003(5) -0.003(5) 0.006(5)
C15 0.054(7) 0.037(6) 0.027(7) 0.007(5) 0.001(5) 0.013(6)
C16 0.051(7) 0.047(7) 0.023(6) 0.006(5) -0.001(5) 0.025(6)
C17 0.036(6) 0.049(7) 0.040(7) 0.012(6) -0.005(5) -0.002(5)
C18 0.034(5) 0.024(5) 0.023(5) 0.009(4) 0.002(4) 0.001(4)
C19 0.040(7) 0.050(8) 0.042(8) -0.002(6) 0.012(5) 0.005(6)
C20 0.082(11) 0.072(11) 0.049(10) -0.012(8) -0.012(8) 0.034(9)
C21 0.074(9) 0.038(7) 0.035(7) -0.008(5) -0.004(6) 0.007(6)
C22 0.041(6) 0.046(7) 0.026(6) -0.005(5) 0.002(4) 0.001(5)
C23 0.034(6) 0.128(14) 0.026(6) 0.001(8) -0.008(5) 0.000(8)
C24 0.052(7) 0.044(6) 0.014(5) 0.002(4) 0.002(4) 0.009(5)
C25 0.036(6) 0.033(6) 0.028(6) 0.002(4) 0.003(4) -0.005(5)
C26 0.075(8) 0.033(6) 0.021(6) 0.003(5) 0.000(5) -0.030(6)
C27 0.075(9) 0.031(6) 0.042(8) 0.010(5) -0.013(7) -0.033(6)
C28 0.035(6) 0.042(7) 0.043(8) 0.018(6) 0.010(5) 0.013(5)
C29 0.058(7) 0.051(7) 0.019(6) 0.001(5) 0.009(5) 0.014(6)
C30 0.037(6) 0.078(10) 0.047(8) 0.010(7) 0.008(6) 0.000(7)
C31 0.032(6) 0.043(8) 0.19(2) 0.050(11) 0.014(9) -0.001(6)
C32A 0.032(6) 0.043(8) 0.19(2) 0.050(11) 0.014(9) -0.001(6)
C33A 0.044(9) 0.017(10) 0.11(2) 0.022(9) 0.003(13) -0.012(8)
C32B 0.10(2) 0.013(9) 0.060(15) 0.010(9) 0.027(14) 0.004(10)
C33B 0.044(9) 0.017(10) 0.11(2) 0.022(9) 0.003(13) -0.012(8)
C34 0.068(9) 0.040(7) 0.076(10) 0.047(8) -0.016(7) -0.003(6)
F1 0.36(3) 0.169(14) 0.149(12) -0.078(11) -0.051(19) 0.176(19)
F2 0.032(3) 0.077(4) 0.043(3) 0.007(3) 0.005(3) -0.006(4)
F3 0.33(3) 0.235(17) 0.073(7) 0.000(9) 0.033(12) -0.240(19)
F4 0.077(7) 0.109(8) 0.043(4) 0.025(5) -0.012(4) 0.001(6)
F5 0.078(4) 0.157(9) 0.095(6) 0.082(6) 0.027(4) 0.065(5)
F6 0.078(4) 0.157(9) 0.095(6) 0.082(6) 0.027(4) 0.065(5)
F7 0.085(5) 0.049(3) 0.044(3) 0.018(3) 0.020(5) 0.001(4)
F8 0.39(3) 0.120(11) 0.128(12) -0.035(9) -0.038(18) -0.100(16)
P1 0.0293(12) 0.0321(14) 0.0241(15) 0.0067(12) 0.0062(13) -0.0005(9)
P2 0.0349(12) 0.0284(14) 0.0210(15) 0.0004(11) 0.0023(12) 0.0018(10)
Pd1 0.0291(4) 0.0230(4) 0.0348(5) 0.0104(4) 0.0038(4) 0.0004(3)
Pd2 0.0323(4) 0.0178(3) 0.0305(4) 0.0074(3) 0.0036(4) 0.0013(3)

loop_
_atom_type_symbol
_atom_type_description
_atom_type_scat_dispersion_real
_atom_type_scat_dispersion_imag
_atom_type_scat_source
C C 0.0033 0.0016 'International Tables Vol C Tables 4.2.6.8 and 6.1.1.4'
H H 0.0000 0.0000 'International Tables Vol C Tables 4.2.6.8 and 6.1.1.4'
B B 0.0013 0.0007 'International Tables Vol C Tables 4.2.6.8 and 6.1.1.4'
F F 0.0171 0.0103 'International Tables Vol C Tables 4.2.6.8 and 6.1.1.4'
P P 0.1023 0.0942 'International Tables Vol C Tables 4.2.6.8 and 6.1.1.4'
Pd Pd -0.9988 1.0072 'International Tables Vol C Tables 4.2.6.8 and 6.1.1.4'

loop_
_geom_angle_atom_site_label_1
_geom_angle_atom_site_label_2
_geom_angle_atom_site_label_3
_geom_angle
F3 B1 F1 106.8(18)
F3 B1 F4 110.8(16)
F1 B1 F4 103.8(17)
F3 B1 F2 115.6(15)
F1 B1 F2 111.5(12)
F4 B1 F2 107.6(12)
F5 B2 F7 113.2(8)
F5 B2 F6 115.1(7)
F7 B2 F6 114.3(9)
F5 B2 F8 105.5(11)
F7 B2 F8 101.7(8)
F6 B2 F8 105.3(11)
C6 C1 C2 118.1(9)
C6 C1 C7 118.7(10)
C2 C1 C7 120.6(10)
C6 C1 Pd1 75.7(6)
C2 C1 Pd1 95.6(7)
C7 C1 Pd1 113.4(7)
C3 C2 C1 120.5(12)
C2 C3 C4 121.5(11)
C3 C4 C5 117.8(9)
C3 C4 C13 118.0(8)
C5 C4 C13 120.8(9)
C3 C4 Pd2 98.8(6)
C5 C4 Pd2 76.4(5)
C13 C4 Pd2 112.7(6)
C6 C5 C4 120.8(11)
C6 C5 Pd2 108.2(8)
C4 C5 Pd2 67.1(5)
C5 C6 C1 120.1(11)
C5 C6 Pd1 107.6(8)
C1 C6 Pd1 68.3(6)
C8 C7 C12 120.3(10)
C8 C7 C1 118.7(10)
C12 C7 C1 121.0(10)
C7 C8 C9 120.4(12)
C8 C9 C10 119.9(12)
C11 C10 C9 118.9(12)
C10 C11 C12 123.7(13)
C11 C12 C7 116.5(11)
C11 C12 P1 127.2(10)
C7 C12 P1 116.2(8)
C18 C13 C14 116.7(10)
C18 C13 C4 124.8(9)
C14 C13 C4 118.5(10)
C15 C14 C13 119.6(12)
C16 C15 C14 122.2(13)
C15 C16 C17 121.1(12)
C16 C17 C18 116.0(12)
C13 C18 C17 124.0(10)
C13 C18 P2 114.2(8)
C17 C18 P2 121.8(9)
C20 C19 C21 111.2(13)
C20 C19 P1 113.9(11)
C21 C19 P1 109.0(9)
C23 C22 C24 111.6(12)
C23 C22 P1 114.6(9)
C24 C22 P1 106.8(8)
C26 C25 C27 112.1(11)
C26 C25 P2 108.4(8)
C27 C25 P2 115.0(9)
C29 C28 C30 110.5(11)
C29 C28 P2 111.9(8)
C30 C28 P2 112.8(10)
C32B C31 C32A 33(4)
C32B C31 Pd1 77.3(13)
C32A C31 Pd1 75.6(19)
C31 C32A C33A 118(7)
C31 C32A Pd1 70.5(19)
C33A C32A Pd1 93(3)
C34 C33A C32A 116(5)
C34 C33A Pd2 68.9(16)
C32A C33A Pd2 102(3)
C31 C32B C33B 142(3)
C31 C32B Pd1 70.0(13)
C33B C32B Pd1 102.5(16)
C34 C33B C32B 135(3)
C34 C33B Pd2 69.5(12)
C32B C33B Pd2 105.7(15)
C33B C34 C33A 41(2)
C33B C34 Pd2 76.6(11)
C33A C34 Pd2 72.6(15)
C12 P1 C19 104.1(6)
C12 P1 C22 104.7(6)
C19 P1 C22 109.6(6)
C12 P1 Pd1 105.1(4)
C19 P1 Pd1 118.2(5)
C22 P1 Pd1 113.6(4)
C25 P2 C28 108.2(6)
C25 P2 C18 105.4(6)
C28 P2 C18 106.3(5)
C25 P2 Pd2 120.3(4)
C28 P2 Pd2 112.1(4)
C18 P2 Pd2 103.3(3)
C31 Pd1 C1 163.8(7)
C31 Pd1 C32A 33.9(13)
C1 Pd1 C32A 160.1(10)
C31 Pd1 C32B 32.6(8)
C1 Pd1 C32B 152.9(7)
C32A Pd1 C32B 19(2)
C31 Pd1 P1 85.4(4)
C1 Pd1 P1 83.3(3)
C32A Pd1 P1 116.4(9)
C32B Pd1 P1 117.4(8)
C31 Pd1 C6 159.4(7)
C1 Pd1 C6 36.0(4)
C32A Pd1 C6 130.0(17)
C32B Pd1 C6 139.4(8)
P1 Pd1 C6 101.2(3)
C31 Pd1 Pd2 101.4(4)
C1 Pd1 Pd2 90.1(3)
C32A Pd1 Pd2 70.1(9)
C32B Pd1 Pd2 69.3(8)
P1 Pd1 Pd2 173.24(9)
C6 Pd1 Pd2 72.4(2)
C34 Pd2 C33A 38.5(10)
C34 Pd2 C33B 33.9(7)
C33A Pd2 C33B 24.9(13)
C34 Pd2 C4 164.2(5)
C33A Pd2 C4 145.2(11)
C33B Pd2 C4 159.6(7)
C34 Pd2 P2 84.1(4)
C33A Pd2 P2 119.1(9)
C33B Pd2 P2 116.2(6)
C4 Pd2 P2 84.2(3)
C34 Pd2 C5 158.2(6)
C33A Pd2 C5 138.1(10)
C33B Pd2 C5 130.1(8)
C4 Pd2 C5 36.5(3)
P2 Pd2 C5 102.6(3)
C34 Pd2 Pd1 101.8(4)
C33A Pd2 Pd1 66.7(9)
C33B Pd2 Pd1 69.5(6)
C4 Pd2 Pd1 90.1(2)
P2 Pd2 Pd1 174.11(9)
C5 Pd2 Pd1 71.7(3)

loop_
_geom_bond_atom_site_label_1
_geom_bond_atom_site_label_2
_geom_bond_distance
B1 F3 1.213(18)
B1 F1 1.341(18)
B1 F4 1.37(2)
B1 F2 1.373(14)
B2 F5 1.325(9)
B2 F7 1.331(8)
B2 F6 1.338(9)
B2 F8 1.375(10)
C1 C6 1.418(15)
C1 C2 1.426(15)
C1 C7 1.486(14)
C1 Pd1 2.239(10)
C2 C3 1.384(14)
C3 C4 1.405(15)
C4 C5 1.437(13)
C4 C13 1.495(13)
C4 Pd2 2.225(9)
C5 C6 1.396(12)
C5 Pd2 2.348(10)
C6 Pd1 2.336(10)
C7 C8 1.400(15)
C7 C12 1.450(17)
C8 C9 1.424(18)
C9 C10 1.42(2)
C10 C11 1.371(19)
C11 C12 1.429(14)
C12 P1 1.754(13)
C13 C18 1.359(15)
C13 C14 1.422(15)
C14 C15 1.347(17)
C15 C16 1.347(19)
C16 C17 1.386(19)
C17 C18 1.395(16)
C18 P2 1.870(11)
C19 C20 1.48(2)
C19 C21 1.54(2)
C19 P1 1.838(14)
C22 C23 1.486(17)
C22 C24 1.498(16)
C22 P1 1.847(13)
C25 C26 1.507(17)
C25 C27 1.537(16)
C25 P2 1.825(13)
C28 C29 1.526(19)
C28 C30 1.558(17)
C28 P2 1.855(14)
C31 C32B 1.26(3)
C31 C32A 1.30(5)
C31 Pd1 2.191(15)
C32A C33A 1.58(8)
C32A Pd1 2.25(4)
C33A C34 1.43(4)
C33A Pd2 2.19(4)
C32B C33B 1.42(4)
C32B Pd1 2.27(2)
C33B C34 1.28(3)
C33B Pd2 2.22(2)
C34 Pd2 2.143(12)
P1 Pd1 2.292(3)
P2 Pd2 2.284(3)
Pd1 Pd2 2.8379(8)
